data_7248852
loop_
_publ_author_name
'Blundell, Toby J.'
'Ogar, Joseph O.'
'Brannan, Michael J.'
'Rusbridge, Elizabeth K.'
'Wallis, John D.'
'Akutsu, Hiroki'
'Nakazawa, Yasuhiro'
'Imajo, Shusaku'
'Martin, Lee'

_publ_section_title
;
 BEDT-TTF radical-cation salts with tris(oxalato)chromate and guest
 additives.
;
_journal_issue 26
_journal_name_full 'RSC advances'
_journal_page_first 18444
_journal_page_last 18452
_journal_paper_doi 10.1039/d4ra03425b
_journal_volume 14
_journal_year 2024
_chemical_formula_moiety 'C6 Cr O12, 4(C10 H8 S8), C6 H5 O, H3 O'
_chemical_formula_sum 'C52 H40 Cr O14 S32'
_chemical_formula_weight 1966.76
_space_group_crystal_system monoclinic
_space_group_IT_number 15
_space_group_name_Hall '-C 2yc'
_space_group_name_H-M_alt 'C 1 2/c 1'
_atom_sites_solution_hydrogens mixed
_atom_sites_solution_primary direct
_atom_sites_solution_secondary difmap
_audit_creation_date 2024-04-18
_audit_creation_method
;
Olex2 1.5-beta
(compiled 2024.02.16 svn.r378c4104 for OlexSys, GUI svn.r6928)
;
_audit_update_record
;
2024-04-18 deposited with the CCDC.	2024-05-30 downloaded from the CCDC.
;
_cell_angle_alpha 90
_cell_angle_beta 93.139(7)
_cell_angle_gamma 90
_cell_formula_units_Z 4
_cell_length_a 10.3270(2)
_cell_length_b 19.9211(4)
_cell_length_c 35.3072(7)
_cell_measurement_reflns_used 29921
_cell_measurement_temperature 298
_cell_measurement_theta_max 27.47
_cell_measurement_theta_min 2.04
_cell_volume 7252.7(3)
_computing_cell_refinement 'RAPID AUTO'
_computing_data_collection 'RAPID AUTO (Rigaku, ????)'
_computing_data_reduction 'RAPID AUTO'
_computing_molecular_graphics 'Olex2 1.5-beta (Dolomanov et al., 2009)'
_computing_publication_material 'Olex2 1.5-beta (Dolomanov et al., 2009)'
_computing_structure_refinement 'SHELXL 2018/3 (Sheldrick, 2015)'
_computing_structure_solution 'SHELXT Version 2018/2 (Sheldrick, 2014)'
_diffrn_ambient_temperature 298.15
_diffrn_detector_area_resol_mean 10.000
_diffrn_measured_fraction_theta_full 1.000
_diffrn_measured_fraction_theta_max 0.997
_diffrn_measurement_device 'four-circle diffractometer'
_diffrn_measurement_device_type 'Rigaku R-AXIS RAPID'
_diffrn_measurement_method '\w scans'
_diffrn_radiation_type MoK\a
_diffrn_radiation_wavelength 0.71075
_diffrn_reflns_av_R_equivalents 0.0356
_diffrn_reflns_av_unetI/netI 0.0251
_diffrn_reflns_Laue_measured_fraction_full 1.000
_diffrn_reflns_Laue_measured_fraction_max 0.997
_diffrn_reflns_limit_h_max 13
_diffrn_reflns_limit_h_min -13
_diffrn_reflns_limit_k_max 25
_diffrn_reflns_limit_k_min -25
_diffrn_reflns_limit_l_max 41
_diffrn_reflns_limit_l_min -45
_diffrn_reflns_number 34185
_diffrn_reflns_point_group_measured_fraction_full 1.000
_diffrn_reflns_point_group_measured_fraction_max 0.997
_diffrn_reflns_theta_full 25.242
_diffrn_reflns_theta_max 27.464
_diffrn_reflns_theta_min 2.125
_exptl_absorpt_coefficient_mu 1.141
_exptl_absorpt_correction_T_max 0.843
_exptl_absorpt_correction_T_min 0.426
_exptl_absorpt_correction_type multi-scan
_exptl_absorpt_process_details 'ABSCOR (Rigaku, 1995)'
_exptl_crystal_colour black
_exptl_crystal_colour_primary black
_exptl_crystal_density_diffrn 1.801
_exptl_crystal_density_method 'not measured'
_exptl_crystal_description block
_exptl_crystal_F_000 4000
_exptl_crystal_size_max 0.25
_exptl_crystal_size_mid 0.2
_exptl_crystal_size_min 0.15
_refine_diff_density_max 0.914
_refine_diff_density_min -0.431
_refine_diff_density_rms 0.084
_refine_ls_extinction_method none
_refine_ls_goodness_of_fit_ref 1.040
_refine_ls_hydrogen_treatment mixed
_refine_ls_matrix_type full
_refine_ls_number_parameters 498
_refine_ls_number_reflns 8299
_refine_ls_number_restraints 5
_refine_ls_restrained_S_all 1.040
_refine_ls_R_factor_all 0.0457
_refine_ls_R_factor_gt 0.0391
_refine_ls_shift/su_max 0.001
_refine_ls_shift/su_mean 0.000
_refine_ls_structure_factor_coef Fsqd
_refine_ls_weighting_details 'w=1/[\s^2^(Fo^2^)+(0.0619P)^2^+5.4666P] where P=(Fo^2^+2Fc^2^)/3'
_refine_ls_weighting_scheme calc
_refine_ls_wR_factor_gt 0.1050
_refine_ls_wR_factor_ref 0.1097
_reflns_Friedel_coverage 0.000
_reflns_number_gt 7129
_reflns_number_total 8299
_reflns_threshold_expression 'I > 2\s(I)'
_cod_data_source_file d4ra03425b1.cif
_cod_data_source_block m191031a
_cod_original_cell_volume 7252.7(2)
_cod_database_code 7248852
_shelx_shelxl_version_number 2018/3
_shelx_space_group_comment
;
The symmetry employed for this shelxl refinement is uniquely defined
by the following loop, which should always be used as a source of
symmetry information in preference to the above space-group names.
They are only intended as comments.
;
_shelx_estimated_absorpt_t_max 0.848
_shelx_estimated_absorpt_t_min 0.764
_olex2_refinement_description
;
1. Fixed Uiso
 At 1.2 times of:
  All C(H) groups, All C(H,H) groups
 At 1.5 times of:
  All O(H) groups
2. Restrained distances
 O8-H8A = O8-H8B
 1 with sigma of 0.02
 O8-H8A \\sim O8-H8B \\sim O8-H8A_$1
 with sigma of 0.001
3. Others
 Sof(C7B)=Sof(H7BA)=Sof(H7BB)=Sof(C8B)=Sof(H8BA)=Sof(H8BB)=1-FVAR(1)
 Sof(C7A)=Sof(H7AA)=Sof(H7AB)=Sof(C8A)=Sof(H8AA)=Sof(H8AB)=FVAR(1)
 Sof(C9B)=Sof(H9BA)=Sof(H9BB)=Sof(C10B)=Sof(H10C)=Sof(H10D)=1-FVAR(2)
 Sof(C9A)=Sof(H9AA)=Sof(H9AB)=Sof(C10A)=Sof(H10A)=Sof(H10B)=FVAR(2)
 Fixed Sof: O7(0.5) H7(0.5)
4.a Secondary CH2 refined with riding coordinates:
 C7A(H7AA,H7AB), C8A(H8AA,H8AB), C7B(H7BA,H7BB), C8B(H8BA,H8BB), C9A(H9AA,
 H9AB), C10A(H10A,H10B), C9B(H9BA,H9BB), C10B(H10C,H10D), C17(H17A,H17B),
 C18(H18A,H18B), C19(H19A,H19B), C20(H20A,H20B)
4.b Aromatic/amide H refined with riding coordinates:
 C24(H24), C26(H26), C27(H27)
4.c Idealised tetrahedral OH refined as rotating group:
 O7(H7)
;
_olex2_submission_special_instructions 'No special instructions were received'

loop_
_space_group_symop_operation_xyz
'x, y, z'
'-x, y, -z+1/2'
'x+1/2, y+1/2, z'
'-x+1/2, y+1/2, -z+1/2'
'-x, -y, -z'
'x, -y, z-1/2'
'-x+1/2, -y+1/2, -z'
'x+1/2, -y+1/2, z-1/2'

loop_
_atom_site_label
_atom_site_type_symbol
_atom_site_fract_x
_atom_site_fract_y
_atom_site_fract_z
_atom_site_U_iso_or_equiv
_atom_site_adp_type
_atom_site_occupancy
_atom_site_site_symmetry_order
_atom_site_calc_flag
_atom_site_refinement_flags_posn
_atom_site_refinement_flags_adp
_atom_site_refinement_flags_occupancy
_atom_site_disorder_assembly
_atom_site_disorder_group
Cr1 Cr 0.000000 0.58336(2) 0.250000 0.03637(12) Uani 1 2 d S T P . .
S1 S 0.23940(5) 0.51232(3) 0.45640(2) 0.04209(13) Uani 1 1 d . . . . .
S2 S 0.47372(5) 0.58846(3) 0.48063(2) 0.04373(14) Uani 1 1 d . . . . .
S3 S 0.11740(5) 0.54299(3) 0.53708(2) 0.04207(13) Uani 1 1 d . . . . .
S4 S 0.35374(5) 0.61748(3) 0.56136(2) 0.04363(14) Uani 1 1 d . . . . .
S5 S 0.32427(6) 0.48164(3) 0.37959(2) 0.05075(16) Uani 1 1 d . . . . .
S6 S 0.60504(6) 0.56966(4) 0.40977(2) 0.05628(17) Uani 1 1 d . . . . .
S7 S -0.01869(6) 0.57250(3) 0.60678(2) 0.04766(15) Uani 1 1 d . . . . .
S8 S 0.25792(7) 0.65672(4) 0.63615(2) 0.05493(17) Uani 1 1 d . . . . .
S9 S 0.16471(5) 0.35695(3) 0.53155(2) 0.04135(13) Uani 1 1 d . . . . .
S10 S -0.07619(5) 0.28579(3) 0.50866(2) 0.04387(14) Uani 1 1 d . . . . .
S11 S 0.27870(5) 0.32590(3) 0.45046(2) 0.04288(13) Uani 1 1 d . . . . .
S12 S 0.04008(5) 0.25369(3) 0.42706(2) 0.04452(14) Uani 1 1 d . . . . .
S13 S 0.08911(6) 0.38919(3) 0.60887(2) 0.04701(14) Uani 1 1 d . . . . .
S14 S -0.20223(6) 0.30632(3) 0.58011(2) 0.05026(15) Uani 1 1 d . . . . .
S15 S 0.40467(7) 0.30572(3) 0.37826(2) 0.05548(17) Uani 1 1 d . . . . .
S16 S 0.11368(8) 0.22469(4) 0.34995(2) 0.06455(19) Uani 1 1 d . . . . .
O1 O 0.09203(15) 0.51531(8) 0.28156(4) 0.0443(4) Uani 1 1 d . . . . .
O2 O 0.26527(18) 0.44851(10) 0.28213(5) 0.0623(5) Uani 1 1 d . . . . .
O3 O 0.07661(16) 0.65897(8) 0.28040(4) 0.0465(4) Uani 1 1 d . . . . .
O4 O 0.0852(2) 0.77122(9) 0.28180(6) 0.0659(5) Uani 1 1 d . . . . .
O5 O -0.15313(15) 0.57406(8) 0.28078(4) 0.0439(3) Uani 1 1 d . . . . .
O6 O -0.32496(18) 0.50689(10) 0.28626(5) 0.0627(5) Uani 1 1 d . . . . .
C21 C 0.1960(2) 0.49272(11) 0.26799(6) 0.0424(5) Uani 1 1 d . . . . .
C22 C 0.0467(2) 0.71802(12) 0.26796(7) 0.0468(5) Uani 1 1 d . . . . .
C23 C -0.2307(2) 0.52669(11) 0.26979(6) 0.0427(5) Uani 1 1 d . . . . .
C1 C 0.3210(2) 0.55988(11) 0.49156(6) 0.0375(4) Uani 1 1 d . . . . .
C2 C 0.2691(2) 0.57283(10) 0.52566(6) 0.0372(4) Uani 1 1 d . . . . .
C3 C 0.3604(2) 0.51909(11) 0.42369(6) 0.0380(4) Uani 1 1 d . . . . .
C4 C 0.4682(2) 0.55376(11) 0.43517(6) 0.0385(4) Uani 1 1 d . . . . .
C5 C 0.1183(2) 0.58359(10) 0.58092(6) 0.0376(4) Uani 1 1 d . . . . .
C6 C 0.2274(2) 0.61709(10) 0.59248(6) 0.0387(4) Uani 1 1 d . . . . .
C7A C 0.4395(9) 0.5340(6) 0.3521(2) 0.056(3) Uani 0.325(9) 1 d . . P A 1
H7AA H 0.436033 0.518766 0.326026 0.067 Uiso 0.325(9) 1 calc R U P A 1
H7AB H 0.410563 0.580376 0.352164 0.067 Uiso 0.325(9) 1 calc R U P A 1
C8A C 0.5793(10) 0.5311(7) 0.3680(3) 0.053(3) Uani 0.325(9) 1 d . . P A 1
H8AA H 0.634626 0.551342 0.349868 0.063 Uiso 0.325(9) 1 calc R U P A 1
H8AB H 0.604681 0.484371 0.370893 0.063 Uiso 0.325(9) 1 calc R U P A 1
C7B C 0.4715(4) 0.4881(2) 0.35606(10) 0.0457(12) Uani 0.675(9) 1 d . . P A 2
H7BA H 0.531017 0.453837 0.365847 0.055 Uiso 0.675(9) 1 calc R U P A 2
H7BB H 0.453844 0.479523 0.329233 0.055 Uiso 0.675(9) 1 calc R U P A 2
C8B C 0.5357(5) 0.5559(3) 0.36082(14) 0.0479(11) Uani 0.675(9) 1 d . . P A 2
H8BA H 0.472371 0.590746 0.354571 0.057 Uiso 0.675(9) 1 calc R U P A 2
H8BB H 0.604224 0.559623 0.343218 0.057 Uiso 0.675(9) 1 calc R U P A 2
C9A C 0.0231(8) 0.5972(5) 0.65375(18) 0.058(2) Uani 0.442(11) 1 d . . P B 3
H9AA H -0.009484 0.642252 0.657591 0.070 Uiso 0.442(11) 1 calc R U P B 3
H9AB H -0.019730 0.567552 0.670909 0.070 Uiso 0.442(11) 1 calc R U P B 3
C10A C 0.1661(11) 0.5964(5) 0.6638(3) 0.057(2) Uani 0.442(11) 1 d . . P B 3
H10A H 0.199154 0.551558 0.659661 0.068 Uiso 0.442(11) 1 calc R U P B 3
H10B H 0.180435 0.606592 0.690594 0.068 Uiso 0.442(11) 1 calc R U P B 3
C9B C 0.0716(6) 0.5600(3) 0.65288(12) 0.0470(16) Uani 0.558(11) 1 d . . P B 4
H9BA H 0.011579 0.546064 0.671578 0.056 Uiso 0.558(11) 1 calc R U P B 4
H9BB H 0.134408 0.524260 0.650426 0.056 Uiso 0.558(11) 1 calc R U P B 4
C10B C 0.1413(8) 0.6230(4) 0.6667(2) 0.0505(16) Uani 0.558(11) 1 d . . P B 4
H10C H 0.185097 0.613434 0.691107 0.061 Uiso 0.558(11) 1 calc R U P B 4
H10D H 0.076886 0.657327 0.670711 0.061 Uiso 0.558(11) 1 calc R U P B 4
C11 C 0.07694(19) 0.31222(10) 0.49663(6) 0.0369(4) Uani 1 1 d . . . . .
C12 C 0.1264(2) 0.29863(10) 0.46220(6) 0.0374(4) Uani 1 1 d . . . . .
C13 C 0.0467(2) 0.35233(10) 0.56515(6) 0.0370(4) Uani 1 1 d . . . . .
C14 C -0.0648(2) 0.31970(10) 0.55453(6) 0.0380(4) Uani 1 1 d . . . . .
C15 C 0.2700(2) 0.29128(11) 0.40510(6) 0.0410(5) Uani 1 1 d . . . . .
C16 C 0.1594(2) 0.25900(11) 0.39402(6) 0.0423(5) Uani 1 1 d . . . . .
C17 C -0.0663(2) 0.39426(12) 0.62952(7) 0.0460(5) Uani 1 1 d . . . . .
H17A H -0.052717 0.407454 0.655887 0.055 Uiso 1 1 calc R U . . .
H17B H -0.116811 0.429303 0.616621 0.055 Uiso 1 1 calc R U . . .
C18 C -0.1443(2) 0.32993(12) 0.62773(7) 0.0490(5) Uani 1 1 d . . . . .
H18A H -0.218282 0.335022 0.643278 0.059 Uiso 1 1 calc R U . . .
H18B H -0.091034 0.293850 0.638484 0.059 Uiso 1 1 calc R U . . .
C19 C 0.3265(3) 0.30308(16) 0.33166(8) 0.0711(8) Uani 1 1 d . . . . .
H19A H 0.264636 0.339668 0.329036 0.085 Uiso 1 1 calc R U . . .
H19B H 0.390944 0.309702 0.313036 0.085 Uiso 1 1 calc R U . . .
C20 C 0.2565(3) 0.23738(18) 0.32350(8) 0.0770(9) Uani 1 1 d . . . . .
H20A H 0.316404 0.200745 0.329098 0.092 Uiso 1 1 calc R U . . .
H20B H 0.231522 0.235429 0.296631 0.092 Uiso 1 1 calc R U . . .
O7 O 0.3354(5) 0.6298(3) 0.29209(16) 0.0920(14) Uani 0.5 1 d . . P . .
H7 H 0.260208 0.643037 0.291844 0.138 Uiso 0.5 1 calc R U P . .
C24 C 0.500000 0.6398(3) 0.250000 0.1020(18) Uani 1 2 d S T P . .
H24 H 0.500000 0.593108 0.250001 0.122 Uiso 1 2 calc R U P . .
C25 C 0.4089(3) 0.6727(2) 0.26885(11) 0.0852(10) Uani 1 1 d . . . . .
C26 C 0.4062(4) 0.7410(2) 0.26908(10) 0.0915(12) Uani 1 1 d . . . . .
H26 H 0.342972 0.763857 0.281726 0.110 Uiso 1 1 calc R U . . .
C27 C 0.500000 0.7763(3) 0.250000 0.110(2) Uani 1 2 d S T P . .
H27 H 0.499999 0.823023 0.250000 0.132 Uiso 1 2 calc R U P . .
O8 O 0.500000 0.59516(16) 0.750000 0.0805(9) Uani 1 2 d DS T P . .
H8A H 0.5878(19) 0.5716(17) 0.7489(15) 0.16(2) Uiso 1 1 d D . . . .
H8B H 0.500000 0.6466(6) 0.750000 0.47(10) Uiso 1 2 d DS . P . .

loop_
_atom_site_aniso_label
_atom_site_aniso_U_11
_atom_site_aniso_U_22
_atom_site_aniso_U_33
_atom_site_aniso_U_23
_atom_site_aniso_U_13
_atom_site_aniso_U_12
Cr1 0.0411(2) 0.0364(2) 0.0319(2) 0.000 0.00503(19) 0.000
S1 0.0384(3) 0.0505(3) 0.0375(3) -0.0062(2) 0.0044(2) -0.0101(2)
S2 0.0399(3) 0.0568(3) 0.0346(3) -0.0060(2) 0.0030(2) -0.0124(2)
S3 0.0392(3) 0.0472(3) 0.0400(3) -0.0040(2) 0.0038(2) -0.0096(2)
S4 0.0395(3) 0.0572(3) 0.0345(3) -0.0054(2) 0.0049(2) -0.0129(2)
S5 0.0416(3) 0.0626(4) 0.0485(3) -0.0236(3) 0.0063(2) -0.0061(3)
S6 0.0442(3) 0.0793(4) 0.0465(3) -0.0144(3) 0.0122(3) -0.0206(3)
S7 0.0416(3) 0.0490(3) 0.0538(3) -0.0031(3) 0.0154(3) -0.0068(2)
S8 0.0655(4) 0.0609(4) 0.0395(3) -0.0117(3) 0.0134(3) -0.0194(3)
S9 0.0378(3) 0.0493(3) 0.0372(3) -0.0065(2) 0.0048(2) -0.0066(2)
S10 0.0398(3) 0.0534(3) 0.0384(3) -0.0034(2) 0.0023(2) -0.0092(2)
S11 0.0393(3) 0.0480(3) 0.0415(3) -0.0054(2) 0.0036(2) -0.0058(2)
S12 0.0428(3) 0.0514(3) 0.0391(3) -0.0048(2) -0.0003(2) -0.0089(2)
S13 0.0451(3) 0.0559(3) 0.0406(3) -0.0116(3) 0.0071(2) -0.0062(2)
S14 0.0417(3) 0.0615(4) 0.0485(3) -0.0030(3) 0.0108(2) -0.0103(3)
S15 0.0589(4) 0.0491(3) 0.0609(4) -0.0009(3) 0.0252(3) 0.0002(3)
S16 0.0877(5) 0.0692(4) 0.0361(3) -0.0092(3) -0.0024(3) -0.0101(4)
O1 0.0472(8) 0.0479(9) 0.0384(8) 0.0074(7) 0.0093(7) 0.0064(7)
O2 0.0594(10) 0.0650(11) 0.0632(11) 0.0152(9) 0.0101(9) 0.0195(9)
O3 0.0550(9) 0.0444(8) 0.0400(8) -0.0025(7) -0.0001(7) -0.0036(7)
O4 0.0760(12) 0.0458(10) 0.0758(13) -0.0149(9) 0.0048(10) -0.0074(9)
O5 0.0475(8) 0.0462(8) 0.0386(8) -0.0059(7) 0.0087(7) 0.0009(7)
O6 0.0598(11) 0.0713(12) 0.0593(11) -0.0021(9) 0.0241(9) -0.0110(9)
C21 0.0436(11) 0.0431(11) 0.0407(11) -0.0001(9) 0.0042(9) 0.0001(9)
C22 0.0499(12) 0.0433(12) 0.0484(12) -0.0039(10) 0.0138(10) -0.0016(10)
C23 0.0446(11) 0.0449(12) 0.0393(11) 0.0050(9) 0.0080(9) 0.0043(9)
C1 0.0376(10) 0.0404(11) 0.0343(10) -0.0002(8) 0.0002(8) -0.0041(8)
C2 0.0375(10) 0.0393(10) 0.0346(10) 0.0007(8) 0.0015(8) -0.0050(8)
C3 0.0375(10) 0.0404(11) 0.0363(10) -0.0052(8) 0.0046(8) -0.0002(8)
C4 0.0375(10) 0.0421(11) 0.0363(10) -0.0035(9) 0.0060(8) -0.0033(8)
C5 0.0398(10) 0.0359(10) 0.0378(10) 0.0000(8) 0.0077(8) -0.0018(8)
C6 0.0437(11) 0.0390(11) 0.0340(10) -0.0032(8) 0.0082(8) -0.0041(9)
C7A 0.062(5) 0.072(8) 0.035(4) -0.001(4) 0.008(3) 0.008(5)
C8A 0.039(5) 0.079(8) 0.041(5) -0.016(5) 0.009(4) -0.003(4)
C7B 0.0419(19) 0.053(3) 0.0431(18) -0.0166(17) 0.0095(15) -0.0030(16)
C8B 0.046(3) 0.059(3) 0.038(2) -0.0045(19) 0.003(2) -0.010(2)
C9A 0.065(4) 0.061(5) 0.052(3) 0.003(3) 0.028(3) -0.001(4)
C10A 0.075(5) 0.056(6) 0.040(4) 0.014(4) 0.012(3) 0.015(4)
C9B 0.058(3) 0.046(3) 0.037(2) 0.0063(19) 0.0089(19) -0.007(2)
C10B 0.061(4) 0.051(4) 0.040(2) -0.002(3) 0.013(3) -0.004(3)
C11 0.0367(10) 0.0390(10) 0.0348(10) -0.0003(8) -0.0001(8) -0.0014(8)
C12 0.0385(10) 0.0386(10) 0.0347(10) 0.0002(8) -0.0007(8) -0.0029(8)
C13 0.0402(10) 0.0377(10) 0.0335(10) -0.0003(8) 0.0052(8) 0.0018(8)
C14 0.0384(10) 0.0391(10) 0.0368(10) 0.0003(8) 0.0058(8) -0.0004(8)
C15 0.0472(11) 0.0375(11) 0.0391(11) 0.0000(9) 0.0088(9) 0.0021(9)
C16 0.0548(12) 0.0383(11) 0.0338(10) -0.0008(9) 0.0030(9) 0.0013(9)
C17 0.0506(12) 0.0457(12) 0.0430(11) -0.0037(10) 0.0137(10) 0.0015(10)
C18 0.0512(13) 0.0517(13) 0.0453(12) 0.0014(10) 0.0147(10) -0.0027(10)
C19 0.088(2) 0.075(2) 0.0528(15) 0.0186(14) 0.0261(15) 0.0195(16)
C20 0.095(2) 0.100(2) 0.0363(12) -0.0077(15) 0.0070(14) 0.029(2)
O7 0.072(3) 0.109(4) 0.093(3) 0.013(3) -0.009(3) -0.011(3)
C24 0.082(3) 0.088(4) 0.138(5) 0.000 0.017(4) 0.000
C25 0.068(2) 0.102(3) 0.084(2) -0.010(2) -0.0085(18) -0.0124(19)
C26 0.082(2) 0.121(3) 0.069(2) -0.025(2) -0.0193(18) 0.019(2)
C27 0.153(6) 0.083(4) 0.091(4) 0.000 -0.029(4) 0.000
O8 0.0685(19) 0.0619(18) 0.113(3) 0.000 0.0244(19) 0.000

loop_
_atom_type_symbol
_atom_type_description
_atom_type_scat_dispersion_real
_atom_type_scat_dispersion_imag
_atom_type_scat_source
C C 0.0033 0.0016 'International Tables Vol C Tables 4.2.6.8 and 6.1.1.4'
H H 0.0000 0.0000 'International Tables Vol C Tables 4.2.6.8 and 6.1.1.4'
Cr Cr 0.3209 0.6236 'International Tables Vol C Tables 4.2.6.8 and 6.1.1.4'
O O 0.0106 0.0060 'International Tables Vol C Tables 4.2.6.8 and 6.1.1.4'
S S 0.1246 0.1234 'International Tables Vol C Tables 4.2.6.8 and 6.1.1.4'

loop_
_geom_angle_atom_site_label_1
_geom_angle_atom_site_label_2
_geom_angle_atom_site_label_3
_geom_angle
_geom_angle_site_symmetry_1
_geom_angle_site_symmetry_3
_geom_angle_publ_flag
O1 Cr1 O1 92.83(10) . 2 ?
O1 Cr1 O3 92.91(7) . . ?
O1 Cr1 O3 173.61(7) 2 . ?
O1 Cr1 O3 173.62(7) . 2 ?
O1 Cr1 O3 92.90(7) 2 2 ?
O1 Cr1 O5 82.56(6) . 2 ?
O1 Cr1 O5 90.01(6) . . ?
O1 Cr1 O5 82.56(6) 2 . ?
O1 Cr1 O5 90.01(6) 2 2 ?
O3 Cr1 O3 81.51(9) 2 . ?
O5 Cr1 O3 94.64(6) . . ?
O5 Cr1 O3 94.64(6) 2 2 ?
O5 Cr1 O3 93.50(7) 2 . ?
O5 Cr1 O3 93.51(7) . 2 ?
O5 Cr1 O5 169.24(9) 2 . ?
C1 S1 C3 95.35(10) . . ?
C1 S2 C4 95.16(10) . . ?
C2 S3 C5 94.93(10) . . ?
C2 S4 C6 95.18(10) . . ?
C3 S5 C7A 96.4(3) . . ?
C3 S5 C7B 103.82(13) . . ?
C4 S6 C8B 99.79(18) . . ?
C8A S6 C4 106.0(4) . . ?
C5 S7 C9A 107.1(2) . . ?
C5 S7 C9B 95.40(19) . . ?
C6 S8 C10A 95.7(4) . . ?
C6 S8 C10B 105.5(3) . . ?
C11 S9 C13 95.67(10) . . ?
C11 S10 C14 95.33(10) . . ?
C12 S11 C15 95.39(10) . . ?
C12 S12 C16 95.32(10) . . ?
C13 S13 C17 101.30(11) . . ?
C14 S14 C18 101.77(10) . . ?
C15 S15 C19 99.25(13) . . ?
C16 S16 C20 102.59(13) . . ?
C21 O1 Cr1 114.78(13) . . ?
C22 O3 Cr1 115.29(14) . . ?
C23 O5 Cr1 114.06(13) . . ?
O1 C21 C23 113.92(19) . 2 ?
O2 C21 O1 125.7(2) . . ?
O2 C21 C23 120.4(2) . 2 ?
O3 C22 C22 113.94(13) . 2 ?
O4 C22 O3 126.0(2) . . ?
O4 C22 C22 120.02(15) . 2 ?
O5 C23 C21 114.17(18) . 2 ?
O6 C23 O5 126.3(2) . . ?
O6 C23 C21 119.6(2) . 2 ?
S2 C1 S1 115.40(12) . . ?
C2 C1 S1 122.16(17) . . ?
C2 C1 S2 122.44(17) . . ?
S4 C2 S3 115.41(12) . . ?
C1 C2 S3 122.61(17) . . ?
C1 C2 S4 121.93(17) . . ?
S5 C3 S1 115.38(12) . . ?
C4 C3 S1 116.51(16) . . ?
C4 C3 S5 128.09(17) . . ?
S6 C4 S2 114.49(12) . . ?
C3 C4 S2 117.55(16) . . ?
C3 C4 S6 127.96(17) . . ?
S7 C5 S3 116.21(12) . . ?
C6 C5 S3 117.37(16) . . ?
C6 C5 S7 126.30(17) . . ?
S8 C6 S4 116.56(12) . . ?
C5 C6 S4 116.72(16) . . ?
C5 C6 S8 126.65(16) . . ?
S5 C7A H7AA 108.8 . . ?
S5 C7A H7AB 108.8 . . ?
H7AA C7A H7AB 107.7 . . ?
C8A C7A S5 113.6(8) . . ?
C8A C7A H7AA 108.8 . . ?
C8A C7A H7AB 108.8 . . ?
S6 C8A H8AA 108.7 . . ?
S6 C8A H8AB 108.7 . . ?
C7A C8A S6 114.1(8) . . ?
C7A C8A H8AA 108.7 . . ?
C7A C8A H8AB 108.7 . . ?
H8AA C8A H8AB 107.6 . . ?
S5 C7B H7BA 108.9 . . ?
S5 C7B H7BB 108.9 . . ?
H7BA C7B H7BB 107.7 . . ?
C8B C7B S5 113.2(4) . . ?
C8B C7B H7BA 108.9 . . ?
C8B C7B H7BB 108.9 . . ?
S6 C8B H8BA 109.1 . . ?
S6 C8B H8BB 109.1 . . ?
C7B C8B S6 112.4(4) . . ?
C7B C8B H8BA 109.1 . . ?
C7B C8B H8BB 109.1 . . ?
H8BA C8B H8BB 107.9 . . ?
S7 C9A H9AA 108.7 . . ?
S7 C9A H9AB 108.7 . . ?
H9AA C9A H9AB 107.6 . . ?
C10A C9A S7 114.0(7) . . ?
C10A C9A H9AA 108.7 . . ?
C10A C9A H9AB 108.7 . . ?
S8 C10A H10A 108.9 . . ?
S8 C10A H10B 108.9 . . ?
C9A C10A S8 113.3(7) . . ?
C9A C10A H10A 108.9 . . ?
C9A C10A H10B 108.9 . . ?
H10A C10A H10B 107.7 . . ?
S7 C9B H9BA 109.1 . . ?
S7 C9B H9BB 109.1 . . ?
H9BA C9B H9BB 107.9 . . ?
C10B C9B S7 112.3(5) . . ?
C10B C9B H9BA 109.1 . . ?
C10B C9B H9BB 109.1 . . ?
S8 C10B H10C 108.2 . . ?
S8 C10B H10D 108.3 . . ?
C9B C10B S8 116.1(5) . . ?
C9B C10B H10C 108.3 . . ?
C9B C10B H10D 108.3 . . ?
H10C C10B H10D 107.4 . . ?
S9 C11 S10 115.34(12) . . ?
C12 C11 S9 121.72(16) . . ?
C12 C11 S10 122.94(16) . . ?
S11 C12 S12 115.30(12) . . ?
C11 C12 S11 122.43(16) . . ?
C11 C12 S12 122.27(16) . . ?
S13 C13 S9 115.34(12) . . ?
C14 C13 S9 116.73(16) . . ?
C14 C13 S13 127.92(16) . . ?
S14 C14 S10 113.86(12) . . ?
C13 C14 S10 116.92(15) . . ?
C13 C14 S14 129.22(16) . . ?
S11 C15 S15 115.51(13) . . ?
C16 C15 S11 117.08(17) . . ?
C16 C15 S15 127.34(17) . . ?
S16 C16 S12 113.99(13) . . ?
C15 C16 S12 116.89(16) . . ?
C15 C16 S16 129.04(18) . . ?
S13 C17 H17A 108.6 . . ?
S13 C17 H17B 108.6 . . ?
H17A C17 H17B 107.5 . . ?
C18 C17 S13 114.82(16) . . ?
C18 C17 H17A 108.6 . . ?
C18 C17 H17B 108.6 . . ?
S14 C18 H18A 108.8 . . ?
S14 C18 H18B 108.8 . . ?
C17 C18 S14 113.95(16) . . ?
C17 C18 H18A 108.8 . . ?
C17 C18 H18B 108.8 . . ?
H18A C18 H18B 107.7 . . ?
S15 C19 H19A 109.1 . . ?
S15 C19 H19B 109.1 . . ?
H19A C19 H19B 107.8 . . ?
C20 C19 S15 112.7(2) . . ?
C20 C19 H19A 109.1 . . ?
C20 C19 H19B 109.1 . . ?
S16 C20 H20A 108.6 . . ?
S16 C20 H20B 108.6 . . ?
C19 C20 S16 114.6(2) . . ?
C19 C20 H20A 108.6 . . ?
C19 C20 H20B 108.6 . . ?
H20A C20 H20B 107.6 . . ?
C25 O7 H7 109.5 . . ?
C25 C24 H24 119.1 . . ?
C25 C24 H24 119.1 2_655 . ?
C25 C24 C25 121.9(6) . 2_655 ?
C24 C25 O7 113.4(4) . . ?
C24 C25 C26 120.2(4) . . ?
C26 C25 O7 125.6(4) . . ?
C25 C26 H26 120.5 . . ?
C25 C26 C27 119.0(4) . . ?
C27 C26 H26 120.5 . . ?
C26 C27 C26 119.6(6) . 2_655 ?
C26 C27 H27 120.2 . . ?
C26 C27 H27 120.2 2_655 . ?
H8A O8 H8A 125(4) . 2_656 ?
H8A O8 H8B 117(2) . . ?
H8B O8 H8A 117(2) . 2_656 ?

loop_
_geom_bond_atom_site_label_1
_geom_bond_atom_site_label_2
_geom_bond_distance
_geom_bond_site_symmetry_2
_geom_bond_publ_flag
Cr1 O1 1.9665(15) . ?
Cr1 O1 1.9665(15) 2 ?
Cr1 O3 1.9883(16) 2 ?
Cr1 O3 1.9883(16) . ?
Cr1 O5 1.9759(15) 2 ?
Cr1 O5 1.9760(15) . ?
S1 C1 1.742(2) . ?
S1 C3 1.753(2) . ?
S2 C1 1.740(2) . ?
S2 C4 1.746(2) . ?
S3 C2 1.744(2) . ?
S3 C5 1.746(2) . ?
S4 C2 1.739(2) . ?
S4 C6 1.752(2) . ?
S5 C3 1.748(2) . ?
S5 C7A 1.890(9) . ?
S5 C7B 1.776(3) . ?
S6 C4 1.744(2) . ?
S6 C8A 1.670(10) . ?
S6 C8B 1.855(5) . ?
S7 C5 1.739(2) . ?
S7 C9A 1.761(7) . ?
S7 C9B 1.848(5) . ?
S8 C6 1.746(2) . ?
S8 C10A 1.844(10) . ?
S8 C10B 1.790(7) . ?
S9 C11 1.736(2) . ?
S9 C13 1.749(2) . ?
S10 C11 1.741(2) . ?
S10 C14 1.753(2) . ?
S11 C12 1.735(2) . ?
S11 C15 1.742(2) . ?
S12 C12 1.736(2) . ?
S12 C16 1.746(2) . ?
S13 C13 1.743(2) . ?
S13 C17 1.802(2) . ?
S14 C14 1.744(2) . ?
S14 C18 1.815(2) . ?
S15 C15 1.749(2) . ?
S15 C19 1.794(3) . ?
S16 C16 1.741(2) . ?
S16 C20 1.806(3) . ?
O1 C21 1.281(3) . ?
O2 C21 1.224(3) . ?
O3 C22 1.287(3) . ?
O4 C22 1.224(3) . ?
O5 C23 1.284(3) . ?
O6 C23 1.226(3) . ?
C21 C23 1.555(3) 2 ?
C22 C22 1.551(5) 2 ?
C1 C2 1.369(3) . ?
C3 C4 1.353(3) . ?
C5 C6 1.353(3) . ?
C7A H7AA 0.9700 . ?
C7A H7AB 0.9700 . ?
C7A C8A 1.522(15) . ?
C8A H8AA 0.9700 . ?
C8A H8AB 0.9700 . ?
C7B H7BA 0.9700 . ?
C7B H7BB 0.9700 . ?
C7B C8B 1.510(7) . ?
C8B H8BA 0.9700 . ?
C8B H8BB 0.9700 . ?
C9A H9AA 0.9700 . ?
C9A H9AB 0.9700 . ?
C9A C10A 1.501(15) . ?
C10A H10A 0.9700 . ?
C10A H10B 0.9700 . ?
C9B H9BA 0.9700 . ?
C9B H9BB 0.9700 . ?
C9B C10B 1.515(10) . ?
C10B H10C 0.9700 . ?
C10B H10D 0.9700 . ?
C11 C12 1.371(3) . ?
C13 C14 1.357(3) . ?
C15 C16 1.350(3) . ?
C17 H17A 0.9700 . ?
C17 H17B 0.9700 . ?
C17 C18 1.513(3) . ?
C18 H18A 0.9700 . ?
C18 H18B 0.9700 . ?
C19 H19A 0.9700 . ?
C19 H19B 0.9700 . ?
C19 C20 1.515(5) . ?
C20 H20A 0.9700 . ?
C20 H20B 0.9700 . ?
O7 H7 0.8200 . ?
O7 C25 1.432(6) . ?
C24 H24 0.9300 . ?
C24 C25 1.352(5) 2_655 ?
C24 C25 1.352(5) . ?
C25 C26 1.360(5) . ?
C26 H26 0.9300 . ?
C26 C27 1.400(5) . ?
C27 H27 0.9300 . ?
O8 H8A 1.024(12) . ?
O8 H8A 1.024(12) 2_656 ?
O8 H8B 1.024(12) . ?

loop_
_geom_torsion_atom_site_label_1
_geom_torsion_atom_site_label_2
_geom_torsion_atom_site_label_3
_geom_torsion_atom_site_label_4
_geom_torsion
_geom_torsion_site_symmetry_1
_geom_torsion_site_symmetry_2
_geom_torsion_site_symmetry_3
_geom_torsion_site_symmetry_4
_geom_torsion_publ_flag
Cr1 O1 C21 O2 -177.0(2) . . . . ?
Cr1 O1 C21 C23 2.8(2) . . . 2 ?
Cr1 O3 C22 O4 -178.3(2) . . . . ?
Cr1 O3 C22 C22 1.4(3) . . . 2 ?
Cr1 O5 C23 O6 172.5(2) . . . . ?
Cr1 O5 C23 C21 -6.9(2) . . . 2 ?
S1 C1 C2 S3 0.1(3) . . . . ?
S1 C1 C2 S4 177.38(12) . . . . ?
S1 C3 C4 S2 -0.8(2) . . . . ?
S1 C3 C4 S6 -179.94(13) . . . . ?
S2 C1 C2 S3 -178.78(12) . . . . ?
S2 C1 C2 S4 -1.5(3) . . . . ?
S3 C5 C6 S4 1.6(2) . . . . ?
S3 C5 C6 S8 -175.25(13) . . . . ?
S5 C3 C4 S2 177.41(13) . . . . ?
S5 C3 C4 S6 -1.8(3) . . . . ?
S5 C7A C8A S6 -69.9(13) . . . . ?
S5 C7B C8B S6 70.9(5) . . . . ?
S7 C5 C6 S4 177.37(13) . . . . ?
S7 C5 C6 S8 0.5(3) . . . . ?
S7 C9A C10A S8 63.7(11) . . . . ?
S7 C9B C10B S8 -59.2(8) . . . . ?
S9 C11 C12 S11 -1.0(3) . . . . ?
S9 C11 C12 S12 179.75(12) . . . . ?
S9 C13 C14 S10 0.5(2) . . . . ?
S9 C13 C14 S14 -179.25(13) . . . . ?
S10 C11 C12 S11 179.45(12) . . . . ?
S10 C11 C12 S12 0.2(3) . . . . ?
S11 C15 C16 S12 -1.8(2) . . . . ?
S11 C15 C16 S16 174.55(14) . . . . ?
S13 C13 C14 S10 -178.13(12) . . . . ?
S13 C13 C14 S14 2.2(3) . . . . ?
S13 C17 C18 S14 -68.5(2) . . . . ?
S15 C15 C16 S12 -178.87(13) . . . . ?
S15 C15 C16 S16 -2.5(3) . . . . ?
S15 C19 C20 S16 69.6(3) . . . . ?
C1 S1 C3 S5 -176.96(13) . . . . ?
C1 S1 C3 C4 1.46(19) . . . . ?
C1 S2 C4 S6 178.93(13) . . . . ?
C1 S2 C4 C3 -0.3(2) . . . . ?
C2 S3 C5 S7 179.10(13) . . . . ?
C2 S3 C5 C6 -4.68(19) . . . . ?
C2 S4 C6 S8 179.58(13) . . . . ?
C2 S4 C6 C5 2.43(19) . . . . ?
C3 S1 C1 S2 -1.67(14) . . . . ?
C3 S1 C1 C2 179.39(19) . . . . ?
C3 S5 C7A C8A 56.1(8) . . . . ?
C3 S5 C7B C8B -43.6(4) . . . . ?
C4 S2 C1 S1 1.34(14) . . . . ?
C4 S2 C1 C2 -179.7(2) . . . . ?
C4 S6 C8A C7A 37.5(11) . . . . ?
C4 S6 C8B C7B -54.2(4) . . . . ?
C5 S3 C2 S4 6.24(14) . . . . ?
C5 S3 C2 C1 -176.3(2) . . . . ?
C5 S7 C9A C10A -21.4(9) . . . . ?
C5 S7 C9B C10B 67.1(6) . . . . ?
C6 S4 C2 S3 -5.60(14) . . . . ?
C6 S4 C2 C1 176.93(19) . . . . ?
C6 S8 C10A C9A -66.0(8) . . . . ?
C6 S8 C10B C9B 14.7(7) . . . . ?
C7A S5 C3 S1 156.7(4) . . . . ?
C7A S5 C3 C4 -21.5(4) . . . . ?
C8A S6 C4 S2 179.1(5) . . . . ?
C8A S6 C4 C3 -1.7(6) . . . . ?
C7B S5 C3 S1 -172.9(2) . . . . ?
C7B S5 C3 C4 8.9(3) . . . . ?
C8B S6 C4 S2 -158.8(2) . . . . ?
C8B S6 C4 C3 20.4(3) . . . . ?
C9A S7 C5 S3 163.8(4) . . . . ?
C9A S7 C5 C6 -12.0(4) . . . . ?
C10A S8 C6 S4 -143.3(3) . . . . ?
C10A S8 C6 C5 33.6(4) . . . . ?
C9B S7 C5 S3 137.1(2) . . . . ?
C9B S7 C5 C6 -38.7(3) . . . . ?
C10B S8 C6 S4 -159.8(3) . . . . ?
C10B S8 C6 C5 17.1(4) . . . . ?
C11 S9 C13 S13 178.00(12) . . . . ?
C11 S9 C13 C14 -0.77(19) . . . . ?
C11 S10 C14 S14 179.86(12) . . . . ?
C11 S10 C14 C13 0.10(19) . . . . ?
C12 S11 C15 S15 178.68(13) . . . . ?
C12 S11 C15 C16 1.30(19) . . . . ?
C12 S12 C16 S16 -175.59(13) . . . . ?
C12 S12 C16 C15 1.4(2) . . . . ?
C13 S9 C11 S10 0.83(14) . . . . ?
C13 S9 C11 C12 -178.74(18) . . . . ?
C13 S13 C17 C18 49.1(2) . . . . ?
C14 S10 C11 S9 -0.63(14) . . . . ?
C14 S10 C11 C12 178.93(19) . . . . ?
C14 S14 C18 C17 44.6(2) . . . . ?
C15 S11 C12 S12 -0.34(14) . . . . ?
C15 S11 C12 C11 -179.62(19) . . . . ?
C15 S15 C19 C20 -57.7(2) . . . . ?
C16 S12 C12 S11 -0.42(14) . . . . ?
C16 S12 C12 C11 178.86(19) . . . . ?
C16 S16 C20 C19 -37.6(2) . . . . ?
C17 S13 C13 S9 165.20(12) . . . . ?
C17 S13 C13 C14 -16.2(2) . . . . ?
C18 S14 C14 S10 167.80(13) . . . . ?
C18 S14 C14 C13 -12.5(2) . . . . ?
C19 S15 C15 S11 -151.65(15) . . . . ?
C19 S15 C15 C16 25.4(2) . . . . ?
C20 S16 C16 S12 -179.35(15) . . . . ?
C20 S16 C16 C15 4.2(3) . . . . ?
O7 C25 C26 C27 168.5(3) . . . . ?
C24 C25 C26 C27 -0.9(5) . . . . ?
C25 C24 C25 O7 -170.1(4) 2_655 . . . ?
C25 C24 C25 C26 0.5(2) 2_655 . . . ?
C25 C26 C27 C26 0.4(2) . . . 2_655 ?
